data_7704707
loop_
_publ_author_name
'Zhou, Xueer'
'Vasko, Petra'
'Hicks, Jamie'
'Fuentes, M \'Angeles'
'Heilmann, Andreas'
'Kolychev, Eugene L.'
'Aldridge, Simon'

_publ_section_title
;
 Cooperative N-H bond activation by amido-Ge(ii) cations.
;
_journal_issue 27
_journal_name_full 'Dalton transactions (Cambridge, England : 2003)'
_journal_page_first 9495
_journal_page_last 9504
_journal_paper_doi 10.1039/d0dt01960g
_journal_volume 49
_journal_year 2020
_chemical_formula_moiety 'C31 H33 Cl Ge N P'
_chemical_formula_sum 'C31 H33 Cl Ge N P'
_chemical_formula_weight 558.59
_space_group_crystal_system triclinic
_space_group_IT_number 2
_space_group_name_Hall '-P 1'
_space_group_name_H-M_alt 'P -1'
_atom_sites_solution_hydrogens geom
_audit_creation_method SHELXL-2018/3
_audit_update_record
;
2020-05-22 deposited with the CCDC.	2020-06-25 downloaded from the CCDC.
;
_cell_angle_alpha 111.357(3)
_cell_angle_beta 92.618(3)
_cell_angle_gamma 90.475(3)
_cell_formula_units_Z 2
_cell_length_a 9.1837(3)
_cell_length_b 11.0396(4)
_cell_length_c 14.5439(5)
_cell_measurement_reflns_used 7455
_cell_measurement_temperature 150(2)
_cell_measurement_theta_max 76.4670
_cell_measurement_theta_min 3.2610
_cell_volume 1371.34(9)
_computing_cell_refinement 'CrysAlisPro 1.171.39.46 (Rigaku OD, 2018)'
_computing_data_collection 'CrysAlisPro 1.171.39.46 (Rigaku OD, 2018)'
_computing_data_reduction 'CrysAlisPro 1.171.39.46 (Rigaku OD, 2018)'
_computing_structure_refinement 'SHELXL-2018/3 (Sheldrick, 2018)'
_computing_structure_solution 'SHELXT 2018/2 (Sheldrick, 2018)'
_diffrn_ambient_temperature 150(2)
_diffrn_detector_area_resol_mean 10.5035
_diffrn_measured_fraction_theta_full 1.000
_diffrn_measured_fraction_theta_max 0.988
_diffrn_measurement_device_type 'SuperNova, Dual, Cu at home/near, Atlas'
_diffrn_measurement_method '\w scans'
_diffrn_radiation_type CuK\a
_diffrn_radiation_wavelength 1.54184
_diffrn_reflns_av_R_equivalents 0.0160
_diffrn_reflns_av_unetI/netI 0.0222
_diffrn_reflns_Laue_measured_fraction_full 1.000
_diffrn_reflns_Laue_measured_fraction_max 0.988
_diffrn_reflns_limit_h_max 11
_diffrn_reflns_limit_h_min -11
_diffrn_reflns_limit_k_max 13
_diffrn_reflns_limit_k_min -13
_diffrn_reflns_limit_l_max 18
_diffrn_reflns_limit_l_min -15
_diffrn_reflns_number 11314
_diffrn_reflns_point_group_measured_fraction_full 1.000
_diffrn_reflns_point_group_measured_fraction_max 0.988
_diffrn_reflns_theta_full 67.684
_diffrn_reflns_theta_max 76.460
_diffrn_reflns_theta_min 3.267
_diffrn_source 'micro-focus sealed X-ray tube'
_exptl_absorpt_coefficient_mu 3.105
_exptl_absorpt_correction_T_max 1.00000
_exptl_absorpt_correction_T_min 0.83079
_exptl_absorpt_correction_type multi-scan
_exptl_absorpt_process_details
;
CrysAlisPro 1.171.39.46 (Rigaku Oxford Diffraction, 2018)
Empirical absorption correction using spherical harmonics,
 implemented in SCALE3 ABSPACK scaling algorithm.
;
_exptl_crystal_colour colourless
_exptl_crystal_density_diffrn 1.353
_exptl_crystal_description block
_exptl_crystal_F_000 580
_exptl_crystal_size_max 0.070
_exptl_crystal_size_mid 0.060
_exptl_crystal_size_min 0.040
_refine_diff_density_max 0.503
_refine_diff_density_min -0.248
_refine_diff_density_rms 0.048
_refine_ls_extinction_method none
_refine_ls_goodness_of_fit_ref 1.036
_refine_ls_hydrogen_treatment constr
_refine_ls_matrix_type full
_refine_ls_number_parameters 320
_refine_ls_number_reflns 5691
_refine_ls_number_restraints 0
_refine_ls_restrained_S_all 1.036
_refine_ls_R_factor_all 0.0275
_refine_ls_R_factor_gt 0.0250
_refine_ls_shift/su_max 0.002
_refine_ls_shift/su_mean 0.000
_refine_ls_structure_factor_coef Fsqd
_refine_ls_weighting_details 'w=1/[\s^2^(Fo^2^)+(0.0330P)^2^+0.5624P] where P=(Fo^2^+2Fc^2^)/3'
_refine_ls_weighting_scheme calc
_refine_ls_wR_factor_gt 0.0653
_refine_ls_wR_factor_ref 0.0672
_reflns_Friedel_coverage 0.000
_reflns_number_gt 5273
_reflns_number_total 5691
_reflns_threshold_expression 'I > 2\s(I)'
_cod_data_source_file d0dt01960g2.cif
_cod_data_source_block 307xzjh19_a
_cod_depositor_comments 'Adding full bibliography for 7704706--7704714.cif.'
_cod_database_code 7704707
_shelx_shelxl_version_number 2018/3
_shelx_space_group_comment
;
The symmetry employed for this shelxl refinement is uniquely defined
by the following loop, which should always be used as a source of
symmetry information in preference to the above space-group names.
They are only intended as comments.
;
_shelx_estimated_absorpt_t_min 0.812
_shelx_estimated_absorpt_t_max 0.886

loop_
_space_group_symop_operation_xyz
'x, y, z'
'-x, -y, -z'

loop_
_atom_site_label
_atom_site_type_symbol
_atom_site_fract_x
_atom_site_fract_y
_atom_site_fract_z
_atom_site_U_iso_or_equiv
_atom_site_adp_type
_atom_site_occupancy
_atom_site_site_symmetry_order
_atom_site_calc_flag
_atom_site_refinement_flags_posn
_atom_site_refinement_flags_adp
_atom_site_refinement_flags_occupancy
_atom_site_disorder_assembly
_atom_site_disorder_group
Ge1 Ge 0.62067(2) 0.55600(2) 0.66662(2) 0.02152(6) Uani 1 1 d . . . . .
Cl1 Cl 0.87024(4) 0.55041(4) 0.64225(3) 0.03296(9) Uani 1 1 d . . . . .
P1 P 0.59972(4) 0.31741(3) 0.58442(2) 0.01803(8) Uani 1 1 d . . . . .
N1 N 0.62450(13) 0.52097(12) 0.78454(8) 0.0192(2) Uani 1 1 d . . . . .
C1 C 0.56501(16) 0.62551(14) 0.86500(10) 0.0206(3) Uani 1 1 d . . . . .
C2 C 0.41913(16) 0.61285(15) 0.88862(11) 0.0230(3) Uani 1 1 d . . . . .
C3 C 0.36121(18) 0.71478(17) 0.96531(12) 0.0299(3) Uani 1 1 d . . . . .
H3 H 0.263601 0.707282 0.981992 0.036 Uiso 1 1 calc R U . . .
C4 C 0.44301(19) 0.82686(17) 1.01777(12) 0.0333(4) Uani 1 1 d . . . . .
H4 H 0.401515 0.895164 1.069839 0.040 Uiso 1 1 calc R U . . .
C5 C 0.58458(19) 0.83893(16) 0.99419(12) 0.0309(3) Uani 1 1 d . . . . .
H5 H 0.639797 0.916181 1.030294 0.037 Uiso 1 1 calc R U . . .
C6 C 0.64862(17) 0.73989(14) 0.91826(11) 0.0242(3) Uani 1 1 d . . . . .
C7 C 0.80586(17) 0.75923(15) 0.89688(12) 0.0274(3) Uani 1 1 d . . . . .
H7 H 0.834148 0.678969 0.841806 0.033 Uiso 1 1 calc R U . . .
C8 C 0.8243(2) 0.8743(2) 0.8632(2) 0.0489(5) Uani 1 1 d . . . . .
H8A H 0.757989 0.862057 0.805585 0.073 Uiso 1 1 calc R U . . .
H8B H 0.925124 0.879494 0.845402 0.073 Uiso 1 1 calc R U . . .
H8C H 0.801430 0.954950 0.917020 0.073 Uiso 1 1 calc R U . . .
C9 C 0.9081(2) 0.7757(2) 0.98726(15) 0.0442(5) Uani 1 1 d . . . . .
H9A H 0.881860 0.853251 1.042777 0.066 Uiso 1 1 calc R U . . .
H9B H 1.009021 0.785578 0.971351 0.066 Uiso 1 1 calc R U . . .
H9C H 0.898785 0.698887 1.005404 0.066 Uiso 1 1 calc R U . . .
C10 C 0.32818(16) 0.48958(16) 0.83401(11) 0.0262(3) Uani 1 1 d . . . . .
H10 H 0.351635 0.459233 0.762809 0.031 Uiso 1 1 calc R U . . .
C11 C 0.3721(2) 0.38187(19) 0.87285(14) 0.0417(4) Uani 1 1 d . . . . .
H11A H 0.359169 0.412076 0.944134 0.063 Uiso 1 1 calc R U . . .
H11B H 0.474554 0.361121 0.860081 0.063 Uiso 1 1 calc R U . . .
H11C H 0.310611 0.303882 0.839035 0.063 Uiso 1 1 calc R U . . .
C12 C 0.1643(2) 0.5083(2) 0.83891(17) 0.0493(5) Uani 1 1 d . . . . .
H12A H 0.136470 0.530250 0.907231 0.074 Uiso 1 1 calc R U . . .
H12B H 0.113180 0.427689 0.796403 0.074 Uiso 1 1 calc R U . . .
H12C H 0.137796 0.578989 0.816237 0.074 Uiso 1 1 calc R U . . .
C13 C 0.73576(17) 0.44802(15) 0.81549(11) 0.0255(3) Uani 1 1 d . . . . .
H13A H 0.713754 0.451643 0.882435 0.031 Uiso 1 1 calc R U . . .
H13B H 0.830373 0.494739 0.821824 0.031 Uiso 1 1 calc R U . . .
C14 C 0.75657(15) 0.30643(14) 0.75195(10) 0.0194(3) Uani 1 1 d . . . . .
C15 C 0.84343(16) 0.23857(15) 0.79797(11) 0.0246(3) Uani 1 1 d . . . . .
H15 H 0.881684 0.283053 0.863674 0.029 Uiso 1 1 calc R U . . .
C16 C 0.87502(18) 0.10893(16) 0.75056(13) 0.0293(3) Uani 1 1 d . . . . .
H16 H 0.933858 0.065657 0.783800 0.035 Uiso 1 1 calc R U . . .
C17 C 0.82067(18) 0.04202(15) 0.65431(13) 0.0299(3) Uani 1 1 d . . . . .
H17 H 0.840490 -0.047413 0.621725 0.036 Uiso 1 1 calc R U . . .
C18 C 0.73743(16) 0.10728(14) 0.60666(12) 0.0249(3) Uani 1 1 d . . . . .
H18 H 0.701581 0.062256 0.540444 0.030 Uiso 1 1 calc R U . . .
C19 C 0.70470(14) 0.23902(14) 0.65419(10) 0.0191(3) Uani 1 1 d . . . . .
C20 C 0.64295(16) 0.24128(14) 0.45532(10) 0.0222(3) Uani 1 1 d . . . . .
C21 C 0.7688(2) 0.2819(2) 0.42380(13) 0.0426(5) Uani 1 1 d . . . . .
H21 H 0.833583 0.344374 0.470215 0.051 Uiso 1 1 calc R U . . .
C22 C 0.7998(3) 0.2313(3) 0.32457(16) 0.0635(8) Uani 1 1 d . . . . .
H22 H 0.885819 0.259358 0.303382 0.076 Uiso 1 1 calc R U . . .
C23 C 0.7066(3) 0.1406(2) 0.25662(14) 0.0517(6) Uani 1 1 d . . . . .
H23 H 0.728401 0.106117 0.188852 0.062 Uiso 1 1 calc R U . . .
C24 C 0.5814(2) 0.09991(18) 0.28732(12) 0.0361(4) Uani 1 1 d . . . . .
H24 H 0.517115 0.037380 0.240543 0.043 Uiso 1 1 calc R U . . .
C25 C 0.54920(17) 0.14996(15) 0.38612(11) 0.0268(3) Uani 1 1 d . . . . .
H25 H 0.462717 0.121819 0.406717 0.032 Uiso 1 1 calc R U . . .
C26 C 0.41026(15) 0.27437(14) 0.58764(10) 0.0212(3) Uani 1 1 d . . . . .
C27 C 0.30631(17) 0.34026(17) 0.55212(12) 0.0279(3) Uani 1 1 d . . . . .
H27 H 0.336693 0.403113 0.525981 0.034 Uiso 1 1 calc R U . . .
C28 C 0.15916(18) 0.31446(19) 0.55480(13) 0.0346(4) Uani 1 1 d . . . . .
H28 H 0.088751 0.359476 0.530488 0.042 Uiso 1 1 calc R U . . .
C29 C 0.11451(18) 0.22266(19) 0.59309(14) 0.0363(4) Uani 1 1 d . . . . .
H29 H 0.013478 0.205161 0.595045 0.044 Uiso 1 1 calc R U . . .
C30 C 0.21681(18) 0.15651(17) 0.62843(13) 0.0330(3) Uani 1 1 d . . . . .
H30 H 0.185736 0.093494 0.654212 0.040 Uiso 1 1 calc R U . . .
C31 C 0.36523(17) 0.18227(15) 0.62623(12) 0.0260(3) Uani 1 1 d . . . . .
H31 H 0.435375 0.137377 0.650860 0.031 Uiso 1 1 calc R U . . .

loop_
_atom_site_aniso_label
_atom_site_aniso_U_11
_atom_site_aniso_U_22
_atom_site_aniso_U_33
_atom_site_aniso_U_23
_atom_site_aniso_U_13
_atom_site_aniso_U_12
Ge1 0.02315(9) 0.02186(9) 0.02113(9) 0.00955(7) 0.00257(6) 0.00169(6)
Cl1 0.02453(18) 0.0393(2) 0.03012(19) 0.00638(15) 0.00629(14) -0.00889(15)
P1 0.01489(15) 0.02073(16) 0.01741(16) 0.00575(13) 0.00064(12) -0.00047(12)
N1 0.0196(5) 0.0206(6) 0.0167(5) 0.0059(4) 0.0018(4) 0.0041(4)
C1 0.0229(7) 0.0211(7) 0.0180(6) 0.0071(5) 0.0014(5) 0.0043(5)
C2 0.0231(7) 0.0265(7) 0.0186(6) 0.0070(6) 0.0016(5) 0.0043(6)
C3 0.0250(7) 0.0359(9) 0.0253(7) 0.0063(7) 0.0052(6) 0.0082(6)
C4 0.0364(9) 0.0299(8) 0.0262(8) 0.0007(6) 0.0049(6) 0.0122(7)
C5 0.0348(8) 0.0224(7) 0.0290(8) 0.0020(6) -0.0003(6) 0.0041(6)
C6 0.0257(7) 0.0215(7) 0.0240(7) 0.0069(6) -0.0001(6) 0.0031(6)
C7 0.0252(7) 0.0213(7) 0.0326(8) 0.0065(6) 0.0001(6) -0.0005(6)
C8 0.0374(10) 0.0379(10) 0.0821(16) 0.0335(11) 0.0128(10) 0.0028(8)
C9 0.0299(9) 0.0509(11) 0.0406(10) 0.0044(9) -0.0065(7) 0.0023(8)
C10 0.0220(7) 0.0325(8) 0.0208(7) 0.0056(6) 0.0027(5) -0.0008(6)
C11 0.0515(11) 0.0383(10) 0.0354(9) 0.0144(8) -0.0025(8) -0.0085(8)
C12 0.0262(9) 0.0565(13) 0.0504(12) 0.0017(10) 0.0036(8) -0.0019(8)
C13 0.0275(7) 0.0239(7) 0.0212(7) 0.0043(6) -0.0046(5) 0.0062(6)
C14 0.0160(6) 0.0212(7) 0.0217(6) 0.0086(5) 0.0035(5) 0.0011(5)
C15 0.0246(7) 0.0278(7) 0.0230(7) 0.0111(6) 0.0015(5) 0.0029(6)
C16 0.0298(8) 0.0277(8) 0.0363(8) 0.0184(7) 0.0028(6) 0.0059(6)
C17 0.0311(8) 0.0189(7) 0.0394(9) 0.0100(6) 0.0040(7) 0.0026(6)
C18 0.0229(7) 0.0207(7) 0.0281(7) 0.0053(6) 0.0017(5) -0.0014(5)
C19 0.0150(6) 0.0211(7) 0.0218(6) 0.0083(5) 0.0021(5) 0.0001(5)
C20 0.0214(7) 0.0248(7) 0.0185(6) 0.0055(5) 0.0013(5) -0.0004(5)
C21 0.0342(9) 0.0524(11) 0.0266(8) -0.0033(8) 0.0084(7) -0.0193(8)
C22 0.0636(14) 0.0741(16) 0.0328(10) -0.0061(10) 0.0236(10) -0.0358(13)
C23 0.0682(14) 0.0537(12) 0.0212(8) -0.0014(8) 0.0126(8) -0.0197(11)
C24 0.0427(10) 0.0338(9) 0.0231(8) 0.0010(6) -0.0042(7) -0.0070(7)
C25 0.0261(7) 0.0257(7) 0.0248(7) 0.0051(6) 0.0000(6) -0.0040(6)
C26 0.0164(6) 0.0248(7) 0.0191(6) 0.0041(5) 0.0013(5) -0.0016(5)
C27 0.0210(7) 0.0375(8) 0.0271(7) 0.0138(6) 0.0016(6) 0.0013(6)
C28 0.0193(7) 0.0503(10) 0.0347(9) 0.0158(8) 0.0013(6) 0.0047(7)
C29 0.0183(7) 0.0481(10) 0.0377(9) 0.0095(8) 0.0051(6) -0.0044(7)
C30 0.0260(8) 0.0327(8) 0.0378(9) 0.0093(7) 0.0079(6) -0.0067(6)
C31 0.0228(7) 0.0245(7) 0.0288(7) 0.0075(6) 0.0035(6) -0.0017(6)

loop_
_atom_type_symbol
_atom_type_description
_atom_type_scat_dispersion_real
_atom_type_scat_dispersion_imag
_atom_type_scat_source
C C 0.0181 0.0091 'International Tables Vol C Tables 4.2.6.8 and 6.1.1.4'
H H 0.0000 0.0000 'International Tables Vol C Tables 4.2.6.8 and 6.1.1.4'
N N 0.0311 0.0180 'International Tables Vol C Tables 4.2.6.8 and 6.1.1.4'
P P 0.2955 0.4335 'International Tables Vol C Tables 4.2.6.8 and 6.1.1.4'
Cl Cl 0.3639 0.7018 'International Tables Vol C Tables 4.2.6.8 and 6.1.1.4'
Ge Ge -1.0885 0.8855 'International Tables Vol C Tables 4.2.6.8 and 6.1.1.4'

loop_
_geom_angle_atom_site_label_1
_geom_angle_atom_site_label_2
_geom_angle_atom_site_label_3
_geom_angle
_geom_angle_site_symmetry_1
_geom_angle_site_symmetry_3
_geom_angle_publ_flag
N1 Ge1 Cl1 98.96(4) . . ?
N1 Ge1 P1 84.39(4) . . ?
Cl1 Ge1 P1 90.494(14) . . ?
C26 P1 C19 107.05(7) . . ?
C26 P1 C20 104.98(7) . . ?
C19 P1 C20 107.73(7) . . ?
C26 P1 Ge1 106.09(5) . . ?
C19 P1 Ge1 110.45(5) . . ?
C20 P1 Ge1 119.75(5) . . ?
C1 N1 C13 114.19(11) . . ?
C1 N1 Ge1 112.05(9) . . ?
C13 N1 Ge1 125.68(10) . . ?
C6 C1 C2 120.18(13) . . ?
C6 C1 N1 121.17(13) . . ?
C2 C1 N1 118.64(13) . . ?
C3 C2 C1 118.53(14) . . ?
C3 C2 C10 120.29(14) . . ?
C1 C2 C10 121.16(13) . . ?
C4 C3 C2 121.41(15) . . ?
C5 C4 C3 119.83(15) . . ?
C4 C5 C6 121.34(15) . . ?
C5 C6 C1 118.71(14) . . ?
C5 C6 C7 118.53(14) . . ?
C1 C6 C7 122.75(13) . . ?
C6 C7 C8 111.93(14) . . ?
C6 C7 C9 110.78(14) . . ?
C8 C7 C9 110.69(16) . . ?
C2 C10 C12 114.14(14) . . ?
C2 C10 C11 109.99(13) . . ?
C12 C10 C11 110.02(16) . . ?
N1 C13 C14 119.09(12) . . ?
C19 C14 C15 117.62(13) . . ?
C19 C14 C13 128.15(13) . . ?
C15 C14 C13 114.19(13) . . ?
C16 C15 C14 122.03(14) . . ?
C15 C16 C17 119.99(14) . . ?
C18 C17 C16 119.11(15) . . ?
C17 C18 C19 121.32(14) . . ?
C14 C19 C18 119.89(13) . . ?
C14 C19 P1 122.02(11) . . ?
C18 C19 P1 118.07(11) . . ?
C21 C20 C25 119.08(14) . . ?
C21 C20 P1 118.87(12) . . ?
C25 C20 P1 121.91(11) . . ?
C22 C21 C20 120.09(17) . . ?
C23 C22 C21 120.42(18) . . ?
C22 C23 C24 119.82(17) . . ?
C23 C24 C25 120.26(16) . . ?
C24 C25 C20 120.33(15) . . ?
C27 C26 C31 119.70(14) . . ?
C27 C26 P1 117.31(11) . . ?
C31 C26 P1 122.96(11) . . ?
C28 C27 C26 120.31(15) . . ?
C27 C28 C29 119.93(16) . . ?
C30 C29 C28 120.25(15) . . ?
C29 C30 C31 120.13(16) . . ?
C30 C31 C26 119.68(15) . . ?

loop_
_geom_bond_atom_site_label_1
_geom_bond_atom_site_label_2
_geom_bond_distance
_geom_bond_site_symmetry_2
_geom_bond_publ_flag
Ge1 N1 1.8894(12) . ?
Ge1 Cl1 2.3330(4) . ?
Ge1 P1 2.4659(4) . ?
P1 C26 1.8071(14) . ?
P1 C19 1.8089(14) . ?
P1 C20 1.8203(15) . ?
N1 C1 1.4440(17) . ?
N1 C13 1.4598(17) . ?
C1 C6 1.415(2) . ?
C1 C2 1.416(2) . ?
C2 C3 1.394(2) . ?
C2 C10 1.521(2) . ?
C3 C4 1.386(2) . ?
C4 C5 1.377(2) . ?
C5 C6 1.397(2) . ?
C6 C7 1.520(2) . ?
C7 C8 1.529(2) . ?
C7 C9 1.534(2) . ?
C10 C12 1.522(2) . ?
C10 C11 1.540(2) . ?
C13 C14 1.5175(19) . ?
C14 C19 1.4014(19) . ?
C14 C15 1.404(2) . ?
C15 C16 1.384(2) . ?
C16 C17 1.390(2) . ?
C17 C18 1.381(2) . ?
C18 C19 1.406(2) . ?
C20 C21 1.392(2) . ?
C20 C25 1.392(2) . ?
C21 C22 1.389(3) . ?
C22 C23 1.378(3) . ?
C23 C24 1.381(3) . ?
C24 C25 1.386(2) . ?
C26 C27 1.396(2) . ?
C26 C31 1.396(2) . ?
C27 C28 1.384(2) . ?
C28 C29 1.389(3) . ?
C29 C30 1.386(3) . ?
C30 C31 1.394(2) . ?
